data_2312619
loop_
_publ_author_name
'Liu, Jiyong'
'Shi, Dier'
'Yu, Kaxi'
'Liu, Shuna'
'Chen, Linshen'
'Hu, Xiurong'

_publ_section_title
;
 Crystal structures and properties of derivatives of the alkaloid matrine:
 salts and hydrate forms.
;
_journal_coeditor_code OP3032
_journal_issue 10
_journal_name_full 'Acta crystallographica. Section C, Structural chemistry'
_journal_paper_doi 10.1107/S2053229624008064
_journal_volume 80
_journal_year 2024
_chemical_absolute_configuration ad
_chemical_formula_iupac 'C15 H25 N2 O +, C7 H5 O3 -, H2 O'
_chemical_formula_moiety 'C15 H25 N2 O +, C7 H5 O3 -, H2 O'
_chemical_formula_sum 'C22 H32 N2 O5'
_chemical_formula_weight 404.49
_chemical_name_common
;
Matrine salicylate monohydrate
;
_chemical_name_systematic
'(1<i>R</i>,2<i>R</i>,9<i>S</i>,17<i>S</i>)-6-Oxo-7,13-diazatetracyclo[7.7.1.0^2,7^.0^13,17^]heptadecan-13-ium 2-hydroxybenzoate monohydrate'
_space_group_crystal_system orthorhombic
_space_group_IT_number 19
_space_group_name_Hall 'P 2ac 2ab'
_space_group_name_H-M_alt 'P 21 21 21'
_atom_sites_solution_hydrogens mixed
_audit_creation_method
;
Olex2 1.5
(compiled 2022.04.07 svn.rca3783a0 for OlexSys, GUI svn.r6498)
;
_cell_angle_alpha 90
_cell_angle_beta 90
_cell_angle_gamma 90
_cell_formula_units_Z 4
_cell_length_a 9.2999(4)
_cell_length_b 12.7329(5)
_cell_length_c 17.5349(8)
_cell_measurement_reflns_used 9983
_cell_measurement_temperature 170.00
_cell_measurement_theta_max 60.645
_cell_measurement_theta_min 3.732
_cell_volume 2076.39(15)
_computing_cell_refinement
;
SAINT (Bruker, 2016)
;
_computing_data_collection
;
APEX2 (Bruker, 2016)
;
_computing_data_reduction
;
SAINT (Bruker, 2016)
;
_computing_molecular_graphics
;
OLEX2 (Dolomanov <i>et al.</i>, 2009),
DIAMOND (Brandenburg & Putz, 1999) and
ORTEP-3 for Windows (Farrugia, 2012)
;
_computing_publication_material
;
OLEX2 (Dolomanov <i>et al.</i>, 2009)
;
_computing_structure_refinement
;
SHELXL2019 (Sheldrick, 2015<i>b</i>)
;
_computing_structure_solution
;
SHELXT2018 (Sheldrick, 2015<i>a</i>)
;
_diffrn_ambient_temperature 170.00
_diffrn_measured_fraction_theta_full 0.992
_diffrn_measured_fraction_theta_max 0.992
_diffrn_measurement_device_type 'Bruker D8 Venture'
_diffrn_measurement_method '\w and \f scans'
_diffrn_radiation_type GaK\a
_diffrn_radiation_wavelength 1.34139
_diffrn_reflns_av_R_equivalents 0.0378
_diffrn_reflns_av_unetI/netI 0.0320
_diffrn_reflns_limit_h_max 12
_diffrn_reflns_limit_h_min -12
_diffrn_reflns_limit_k_max 16
_diffrn_reflns_limit_k_min -16
_diffrn_reflns_limit_l_max 22
_diffrn_reflns_limit_l_min -22
_diffrn_reflns_number 33326
_diffrn_reflns_theta_full 53.594
_diffrn_reflns_theta_max 60.768
_diffrn_reflns_theta_min 3.732
_diffrn_source_current 3.57
_diffrn_source_power 0.24957870000000
_diffrn_source_voltage 69.91
_exptl_absorpt_coefficient_mu 0.474
_exptl_absorpt_correction_T_max 0.7519
_exptl_absorpt_correction_T_min 0.7036
_exptl_absorpt_correction_type multi-scan
_exptl_absorpt_process_details
;
(SADABS; Bruker, 2016)
;
_exptl_crystal_colour colourless
_exptl_crystal_density_diffrn 1.294
_exptl_crystal_description block
_exptl_crystal_F_000 872
_exptl_crystal_size_max 0.09
_exptl_crystal_size_mid 0.07
_exptl_crystal_size_min 0.06
_refine_diff_density_max 0.165
_refine_diff_density_min -0.194
_refine_ls_abs_structure_details
;
Flack <i>x</i> determined using 1920 quotients [(I+)-(I-)]/[(I+)+(I-)]
(Parsons <i>et al.</i>,  2013)
;
_refine_ls_abs_structure_Flack 0.04(4)
_refine_ls_extinction_method none
_refine_ls_goodness_of_fit_ref 1.062
_refine_ls_hydrogen_treatment constr
_refine_ls_matrix_type full
_refine_ls_number_parameters 266
_refine_ls_number_reflns 4679
_refine_ls_number_restraints 0
_refine_ls_restrained_S_all 1.062
_refine_ls_R_factor_all 0.0315
_refine_ls_R_factor_gt 0.0308
_refine_ls_shift/su_max 0.000
_refine_ls_shift/su_mean 0.000
_refine_ls_structure_factor_coef Fsqd
_refine_ls_weighting_details 'w=1/[\s^2^(Fo^2^)+(0.0405P)^2^+0.2725P] where P=(Fo^2^+2Fc^2^)/3'
_refine_ls_weighting_scheme calc
_refine_ls_wR_factor_gt 0.0801
_refine_ls_wR_factor_ref 0.0806
_reflns_number_gt 4568
_reflns_number_total 4679
_reflns_threshold_expression 'I > 2\s(I)'
_cod_data_source_file op3032sup1.cif
_cod_data_source_block matrine-sa
_cod_database_code 2312619
_shelx_space_group_comment
;
The symmetry employed for this shelxl refinement is uniquely defined
by the following loop, which should always be used as a source of
symmetry information in preference to the above space-group names.
They are only intended as comments.
;
_shelx_estimated_absorpt_t_min 0.959
_shelx_estimated_absorpt_t_max 0.972

loop_
_space_group_symop_operation_xyz
'x, y, z'
'-x+1/2, -y, z+1/2'
'-x, y+1/2, -z+1/2'
'x+1/2, -y+1/2, -z'

loop_
_atom_site_type_symbol
_atom_site_label
_atom_site_fract_x
_atom_site_fract_y
_atom_site_fract_z
_atom_site_U_iso_or_equiv
_atom_site_adp_type
_atom_site_calc_flag
_atom_site_occupancy
_atom_site_disorder_assembly
_atom_site_disorder_group
O O1 0.78504(13) 0.83322(8) 0.79102(7) 0.0378(3) Uani d 1 . .
O O2 0.42780(16) 0.37680(11) 0.42017(7) 0.0486(3) Uani d 1 . .
H H2 0.498189 0.359280 0.447368 0.073 Uiso calc 1 . .
O O3 0.61198(13) 0.39053(9) 0.52537(7) 0.0370(3) Uani d 1 . .
O O4 0.59618(11) 0.51857(9) 0.61152(6) 0.0330(2) Uani d 1 . .
O O5 0.63164(13) 1.02448(11) 0.77714(7) 0.0417(3) Uani d 1 . .
H H5A 0.572343 1.023439 0.815493 0.063 Uiso d 1 . .
H H5B 0.681952 0.967285 0.782106 0.063 Uiso d 1 . .
N N1 0.84031(13) 0.42023(9) 0.66386(7) 0.0242(2) Uani d 1 . .
H H1 0.751522 0.461616 0.652381 0.029 Uiso calc 1 . .
N N2 0.76049(12) 0.65766(9) 0.77737(6) 0.0227(2) Uani d 1 . .
C C1 0.93159(17) 0.41605(12) 0.59299(8) 0.0299(3) Uani d 1 . .
H H1A 0.879508 0.377843 0.552310 0.036 Uiso calc 1 . .
H H1B 1.021873 0.377689 0.603890 0.036 Uiso calc 1 . .
C C2 0.96626(17) 0.52600(13) 0.56625(8) 0.0314(3) Uani d 1 . .
H H2A 0.876041 0.563138 0.553168 0.038 Uiso calc 1 . .
H H2B 1.026419 0.522431 0.519743 0.038 Uiso calc 1 . .
C C3 1.04610(17) 0.58705(13) 0.62809(9) 0.0330(3) Uani d 1 . .
H H3A 1.058403 0.660759 0.611350 0.040 Uiso calc 1 . .
H H3B 1.142961 0.556245 0.635040 0.040 Uiso calc 1 . .
C C4 0.96595(15) 0.58541(11) 0.70476(8) 0.0261(3) Uani d 1 . .
H H4 1.034485 0.611460 0.744427 0.031 Uiso calc 1 . .
C C5 0.92096(15) 0.47438(11) 0.72809(8) 0.0249(3) Uani d 1 . .
H H5 1.010510 0.433186 0.738159 0.030 Uiso calc 1 . .
C C6 0.7968(2) 0.31069(11) 0.68560(9) 0.0350(3) Uani d 1 . .
H H6A 0.883973 0.267487 0.693605 0.042 Uiso calc 1 . .
H H6B 0.740929 0.278935 0.643423 0.042 Uiso calc 1 . .
C C7 0.7068(2) 0.31005(12) 0.75768(10) 0.0380(4) Uani d 1 . .
H H7A 0.683779 0.236714 0.771940 0.046 Uiso calc 1 . .
H H7B 0.615191 0.347556 0.748373 0.046 Uiso calc 1 . .
C C8 0.7879(2) 0.36310(12) 0.82286(9) 0.0351(3) Uani d 1 . .
H H8A 0.874846 0.321623 0.835212 0.042 Uiso calc 1 . .
H H8B 0.725979 0.364788 0.868785 0.042 Uiso calc 1 . .
C C9 0.83204(15) 0.47536(11) 0.80185(8) 0.0250(3) Uani d 1 . .
H H9 0.897536 0.500410 0.843259 0.030 Uiso calc 1 . .
C C10 0.70531(15) 0.55288(10) 0.79893(7) 0.0218(2) Uani d 1 . .
H H10 0.637152 0.528916 0.758400 0.026 Uiso calc 1 . .
C C11 0.83793(15) 0.65995(11) 0.70437(8) 0.0249(3) Uani d 1 . .
H H11A 0.871964 0.732299 0.694289 0.030 Uiso calc 1 . .
H H11B 0.771432 0.639869 0.662763 0.030 Uiso calc 1 . .
C C12 0.73395(15) 0.74889(11) 0.81362(8) 0.0272(3) Uani d 1 . .
C C13 0.63792(19) 0.74690(13) 0.88284(10) 0.0355(3) Uani d 1 . .
H H13A 0.581027 0.812575 0.884501 0.043 Uiso calc 1 . .
H H13B 0.698400 0.744472 0.929269 0.043 Uiso calc 1 . .
C C14 0.53621(17) 0.65391(12) 0.88326(9) 0.0307(3) Uani d 1 . .
H H14A 0.481426 0.652144 0.931651 0.037 Uiso calc 1 . .
H H14B 0.467049 0.659752 0.840548 0.037 Uiso calc 1 . .
C C15 0.62470(17) 0.55474(12) 0.87496(8) 0.0278(3) Uani d 1 . .
H H15A 0.560623 0.492804 0.878144 0.033 Uiso calc 1 . .
H H15B 0.694694 0.550399 0.917384 0.033 Uiso calc 1 . .
C C16 0.38377(17) 0.47386(14) 0.44007(8) 0.0352(3) Uani d 1 . .
C C17 0.27822(19) 0.52336(19) 0.39600(9) 0.0466(5) Uani d 1 . .
H H17 0.238162 0.488063 0.353260 0.056 Uiso calc 1 . .
C C18 0.2324(2) 0.62246(19) 0.41420(11) 0.0501(5) Uani d 1 . .
H H18 0.160580 0.655142 0.383852 0.060 Uiso calc 1 . .
C C19 0.2893(2) 0.67601(16) 0.47634(12) 0.0463(4) Uani d 1 . .
H H19 0.256764 0.744686 0.488617 0.056 Uiso calc 1 . .
C C20 0.39450(19) 0.62748(13) 0.52024(9) 0.0358(3) Uani d 1 . .
H H20 0.433763 0.663655 0.562799 0.043 Uiso calc 1 . .
C C21 0.44349(16) 0.52690(13) 0.50307(8) 0.0293(3) Uani d 1 . .
C C22 0.55864(15) 0.47501(12) 0.54960(8) 0.0279(3) Uani d 1 . .

loop_
_atom_site_aniso_label
_atom_site_aniso_U_11
_atom_site_aniso_U_22
_atom_site_aniso_U_33
_atom_site_aniso_U_12
_atom_site_aniso_U_13
_atom_site_aniso_U_23
O1 0.0386(6) 0.0233(5) 0.0516(7) -0.0050(4) 0.0145(5) -0.0070(5)
O2 0.0569(8) 0.0531(8) 0.0358(6) -0.0184(6) -0.0005(6) -0.0132(6)
O3 0.0369(6) 0.0372(6) 0.0367(6) -0.0018(5) 0.0031(5) -0.0040(5)
O4 0.0288(5) 0.0440(6) 0.0260(5) -0.0014(5) -0.0042(4) -0.0041(4)
O5 0.0391(6) 0.0493(7) 0.0367(6) 0.0085(6) 0.0071(5) 0.0098(5)
N1 0.0278(6) 0.0217(5) 0.0230(5) 0.0014(4) -0.0010(5) -0.0040(4)
N2 0.0251(5) 0.0213(5) 0.0216(5) 0.0004(4) 0.0017(4) -0.0015(4)
C1 0.0318(7) 0.0318(7) 0.0260(7) 0.0022(6) 0.0032(6) -0.0088(5)
C2 0.0321(7) 0.0365(7) 0.0257(6) -0.0035(6) 0.0060(6) -0.0061(6)
C3 0.0268(7) 0.0390(8) 0.0331(7) -0.0067(6) 0.0076(6) -0.0099(6)
C4 0.0218(6) 0.0305(7) 0.0259(6) -0.0026(5) 0.0001(5) -0.0067(5)
C5 0.0244(6) 0.0267(6) 0.0237(6) 0.0053(5) -0.0043(5) -0.0048(5)
C6 0.0507(9) 0.0200(6) 0.0341(8) -0.0005(6) 0.0018(7) -0.0035(5)
C7 0.0569(10) 0.0217(6) 0.0352(8) -0.0046(7) 0.0041(8) 0.0017(6)
C8 0.0520(9) 0.0248(7) 0.0286(7) 0.0084(7) 0.0007(7) 0.0051(5)
C9 0.0294(6) 0.0248(6) 0.0208(6) 0.0059(5) -0.0042(5) -0.0006(5)
C10 0.0243(6) 0.0205(5) 0.0205(6) 0.0006(5) -0.0012(5) -0.0002(4)
C11 0.0288(6) 0.0225(6) 0.0236(6) -0.0018(5) 0.0034(5) -0.0011(5)
C12 0.0238(6) 0.0251(6) 0.0326(7) 0.0013(5) 0.0014(5) -0.0049(6)
C13 0.0397(8) 0.0312(7) 0.0356(8) -0.0004(7) 0.0112(7) -0.0106(6)
C14 0.0291(7) 0.0342(7) 0.0287(7) 0.0020(6) 0.0072(6) -0.0005(6)
C15 0.0304(7) 0.0295(6) 0.0233(6) 0.0007(6) 0.0026(5) 0.0014(5)
C16 0.0340(7) 0.0491(9) 0.0224(6) -0.0189(7) 0.0026(6) -0.0011(6)
C17 0.0383(9) 0.0761(13) 0.0254(7) -0.0255(9) -0.0070(7) 0.0102(8)
C18 0.0362(9) 0.0725(13) 0.0415(9) -0.0119(9) -0.0087(7) 0.0262(9)
C19 0.0418(9) 0.0493(10) 0.0479(10) -0.0006(8) -0.0019(8) 0.0152(8)
C20 0.0357(8) 0.0404(8) 0.0314(7) -0.0056(7) -0.0030(6) 0.0032(6)
C21 0.0277(6) 0.0388(8) 0.0212(6) -0.0101(6) 0.0008(5) 0.0026(5)
C22 0.0255(6) 0.0350(7) 0.0231(6) -0.0086(6) 0.0032(5) 0.0006(6)

loop_
_atom_type_symbol
_atom_type_description
_atom_type_scat_dispersion_real
_atom_type_scat_dispersion_imag
_atom_type_scat_source
C C 0.0137 0.0067 'International Tables Vol C Tables 4.2.6.8 and 6.1.1.4'
H H 0.0000 0.0000 'International Tables Vol C Tables 4.2.6.8 and 6.1.1.4'
N N 0.0241 0.0134 'International Tables Vol C Tables 4.2.6.8 and 6.1.1.4'
O O 0.0389 0.0241 'International Tables Vol C Tables 4.2.6.8 and 6.1.1.4'

loop_
_geom_angle_atom_site_label_1
_geom_angle_atom_site_label_2
_geom_angle_atom_site_label_3
_geom_angle_site_symmetry_1
_geom_angle_site_symmetry_3
_geom_angle
_geom_angle_publ_flag
C16 O2 H2 . . 109.5 ?
H5A O5 H5B . . 104.5 ?
C1 N1 H1 . . 108.5 ?
C1 N1 C5 . . 110.46(11) ?
C5 N1 H1 . . 108.5 ?
C6 N1 H1 . . 108.5 ?
C6 N1 C1 . . 109.19(11) ?
C6 N1 C5 . . 111.51(11) ?
C11 N2 C10 . . 114.26(10) ?
C12 N2 C10 . . 126.43(11) ?
C12 N2 C11 . . 118.94(12) ?
N1 C1 H1A . . 109.6 ?
N1 C1 H1B . . 109.6 ?
N1 C1 C2 . . 110.09(11) ?
H1A C1 H1B . . 108.2 ?
C2 C1 H1A . . 109.6 ?
C2 C1 H1B . . 109.6 ?
C1 C2 H2A . . 109.5 ?
C1 C2 H2B . . 109.5 ?
C1 C2 C3 . . 110.79(13) ?
H2A C2 H2B . . 108.1 ?
C3 C2 H2A . . 109.5 ?
C3 C2 H2B . . 109.5 ?
C2 C3 H3A . . 109.2 ?
C2 C3 H3B . . 109.2 ?
C2 C3 C4 . . 112.23(12) ?
H3A C3 H3B . . 107.9 ?
C4 C3 H3A . . 109.2 ?
C4 C3 H3B . . 109.2 ?
C3 C4 H4 . . 107.1 ?
C5 C4 C3 . . 112.27(12) ?
C5 C4 H4 . . 107.1 ?
C11 C4 C3 . . 111.52(12) ?
C11 C4 H4 . . 107.1 ?
C11 C4 C5 . . 111.30(11) ?
N1 C5 C4 . . 110.87(11) ?
N1 C5 H5 . . 107.7 ?
N1 C5 C9 . . 111.25(11) ?
C4 C5 H5 . . 107.7 ?
C4 C5 C9 . . 111.41(11) ?
C9 C5 H5 . . 107.7 ?
N1 C6 H6A . . 109.3 ?
N1 C6 H6B . . 109.3 ?
N1 C6 C7 . . 111.44(11) ?
H6A C6 H6B . . 108.0 ?
C7 C6 H6A . . 109.3 ?
C7 C6 H6B . . 109.3 ?
C6 C7 H7A . . 109.6 ?
C6 C7 H7B . . 109.6 ?
C6 C7 C8 . . 110.43(16) ?
H7A C7 H7B . . 108.1 ?
C8 C7 H7A . . 109.6 ?
C8 C7 H7B . . 109.6 ?
C7 C8 H8A . . 109.3 ?
C7 C8 H8B . . 109.3 ?
C7 C8 C9 . . 111.41(12) ?
H8A C8 H8B . . 108.0 ?
C9 C8 H8A . . 109.3 ?
C9 C8 H8B . . 109.3 ?
C5 C9 H9 . . 106.6 ?
C5 C9 C10 . . 112.95(11) ?
C8 C9 C5 . . 109.84(12) ?
C8 C9 H9 . . 106.6 ?
C8 C9 C10 . . 113.65(12) ?
C10 C9 H9 . . 106.6 ?
N2 C10 C9 . . 108.76(11) ?
N2 C10 H10 . . 108.3 ?
N2 C10 C15 . . 112.27(11) ?
C9 C10 H10 . . 108.3 ?
C15 C10 C9 . . 110.88(11) ?
C15 C10 H10 . . 108.3 ?
N2 C11 C4 . . 111.54(11) ?
N2 C11 H11A . . 109.3 ?
N2 C11 H11B . . 109.3 ?
C4 C11 H11A . . 109.3 ?
C4 C11 H11B . . 109.3 ?
H11A C11 H11B . . 108.0 ?
O1 C12 N2 . . 121.74(13) ?
O1 C12 C13 . . 119.95(13) ?
N2 C12 C13 . . 118.30(13) ?
C12 C13 H13A . . 109.0 ?
C12 C13 H13B . . 109.0 ?
C12 C13 C14 . . 112.76(12) ?
H13A C13 H13B . . 107.8 ?
C14 C13 H13A . . 109.0 ?
C14 C13 H13B . . 109.0 ?
C13 C14 H14A . . 110.1 ?
C13 C14 H14B . . 110.1 ?
H14A C14 H14B . . 108.4 ?
C15 C14 C13 . . 108.17(13) ?
C15 C14 H14A . . 110.1 ?
C15 C14 H14B . . 110.1 ?
C10 C15 H15A . . 109.4 ?
C10 C15 H15B . . 109.4 ?
C14 C15 C10 . . 111.28(11) ?
C14 C15 H15A . . 109.4 ?
C14 C15 H15B . . 109.4 ?
H15A C15 H15B . . 108.0 ?
O2 C16 C17 . . 118.89(16) ?
O2 C16 C21 . . 121.51(16) ?
C17 C16 C21 . . 119.59(18) ?
C16 C17 H17 . . 119.8 ?
C18 C17 C16 . . 120.30(17) ?
C18 C17 H17 . . 119.8 ?
C17 C18 H18 . . 119.5 ?
C17 C18 C19 . . 121.08(17) ?
C19 C18 H18 . . 119.5 ?
C18 C19 H19 . . 120.5 ?
C20 C19 C18 . . 118.9(2) ?
C20 C19 H19 . . 120.5 ?
C19 C20 H20 . . 119.3 ?
C19 C20 C21 . . 121.31(16) ?
C21 C20 H20 . . 119.3 ?
C16 C21 C22 . . 119.80(16) ?
C20 C21 C16 . . 118.78(15) ?
C20 C21 C22 . . 121.42(13) ?
O3 C22 O4 . . 123.67(15) ?
O3 C22 C21 . . 118.32(13) ?
O4 C22 C21 . . 118.01(14) ?

loop_
_geom_bond_atom_site_label_1
_geom_bond_atom_site_label_2
_geom_bond_site_symmetry_2
_geom_bond_distance
_geom_bond_publ_flag
O1 C12 . 1.2392(19) ?
O2 H2 . 0.8400 ?
O2 C16 . 1.348(2) ?
O3 C22 . 1.2584(19) ?
O4 C22 . 1.2683(18) ?
O5 H5A . 0.8698 ?
O5 H5B . 0.8701 ?
N1 H1 . 1.0000 ?
N1 C1 . 1.5060(18) ?
N1 C5 . 1.5186(17) ?
N1 C6 . 1.5016(18) ?
N2 C10 . 1.4787(17) ?
N2 C11 . 1.4689(17) ?
N2 C12 . 1.3470(18) ?
C1 H1A . 0.9900 ?
C1 H1B . 0.9900 ?
C1 C2 . 1.511(2) ?
C2 H2A . 0.9900 ?
C2 H2B . 0.9900 ?
C2 C3 . 1.527(2) ?
C3 H3A . 0.9900 ?
C3 H3B . 0.9900 ?
C3 C4 . 1.537(2) ?
C4 H4 . 1.0000 ?
C4 C5 . 1.530(2) ?
C4 C11 . 1.5226(19) ?
C5 H5 . 1.0000 ?
C5 C9 . 1.5352(18) ?
C6 H6A . 0.9900 ?
C6 H6B . 0.9900 ?
C6 C7 . 1.516(2) ?
C7 H7A . 0.9900 ?
C7 H7B . 0.9900 ?
C7 C8 . 1.527(2) ?
C8 H8A . 0.9900 ?
C8 H8B . 0.9900 ?
C8 C9 . 1.532(2) ?
C9 H9 . 1.0000 ?
C9 C10 . 1.5381(18) ?
C10 H10 . 1.0000 ?
C10 C15 . 1.5297(18) ?
C11 H11A . 0.9900 ?
C11 H11B . 0.9900 ?
C12 C13 . 1.507(2) ?
C13 H13A . 0.9900 ?
C13 H13B . 0.9900 ?
C13 C14 . 1.516(2) ?
C14 H14A . 0.9900 ?
C14 H14B . 0.9900 ?
C14 C15 . 1.514(2) ?
C15 H15A . 0.9900 ?
C15 H15B . 0.9900 ?
C16 C17 . 1.399(3) ?
C16 C21 . 1.409(2) ?
C17 H17 . 0.9500 ?
C17 C18 . 1.370(3) ?
C18 H18 . 0.9500 ?
C18 C19 . 1.390(3) ?
C19 H19 . 0.9500 ?
C19 C20 . 1.390(3) ?
C20 H20 . 0.9500 ?
C20 C21 . 1.392(2) ?
C21 C22 . 1.500(2) ?

loop_
_geom_hbond_atom_site_label_D
_geom_hbond_atom_site_label_H
_geom_hbond_atom_site_label_A
_geom_hbond_site_symmetry_A
_geom_hbond_distance_DH
_geom_hbond_distance_HA
_geom_hbond_distance_DA
_geom_hbond_angle_DHA
_geom_hbond_publ_flag
O2 H2 O3 . 0.84 1.77 2.5233(19) 147.4 yes
O5 H5A O4 3_656 0.87 2.02 2.8820(16) 168.6 yes
O5 H5B O1 . 0.87 1.96 2.8329(17) 176.4 yes
N1 H1 O4 . 1.00 1.77 2.7505(17) 166.5 yes

loop_
_geom_torsion_atom_site_label_1
_geom_torsion_atom_site_label_2
_geom_torsion_atom_site_label_3
_geom_torsion_atom_site_label_4
_geom_torsion_site_symmetry_1
_geom_torsion_site_symmetry_2
_geom_torsion_site_symmetry_3
_geom_torsion_site_symmetry_4
_geom_torsion
_geom_torsion_publ_flag
O1 C12 C13 C14 . . . . 155.09(15) ?
O2 C16 C17 C18 . . . . -179.23(15) ?
O2 C16 C21 C20 . . . . 179.33(14) ?
O2 C16 C21 C22 . . . . -0.1(2) ?
N1 C1 C2 C3 . . . . 59.02(16) ?
N1 C5 C9 C8 . . . . 55.17(15) ?
N1 C5 C9 C10 . . . . -72.85(14) ?
N1 C6 C7 C8 . . . . -56.48(19) ?
N2 C10 C15 C14 . . . . 38.29(16) ?
N2 C12 C13 C14 . . . . -24.2(2) ?
C1 N1 C5 C4 . . . . 57.78(14) ?
C1 N1 C5 C9 . . . . -177.64(10) ?
C1 N1 C6 C7 . . . . 178.91(14) ?
C1 C2 C3 C4 . . . . -52.93(18) ?
C2 C3 C4 C5 . . . . 49.45(18) ?
C2 C3 C4 C11 . . . . -76.23(16) ?
C3 C4 C5 N1 . . . . -51.53(15) ?
C3 C4 C5 C9 . . . . -176.02(11) ?
C3 C4 C11 N2 . . . . 179.46(11) ?
C4 C5 C9 C8 . . . . 179.45(12) ?
C4 C5 C9 C10 . . . . 51.42(15) ?
C5 N1 C1 C2 . . . . -61.78(15) ?
C5 N1 C6 C7 . . . . 56.56(18) ?
C5 C4 C11 N2 . . . . 53.23(15) ?
C5 C9 C10 N2 . . . . -53.35(14) ?
C5 C9 C10 C15 . . . . -177.27(11) ?
C6 N1 C1 C2 . . . . 175.24(13) ?
C6 N1 C5 C4 . . . . 179.39(11) ?
C6 N1 C5 C9 . . . . -56.03(15) ?
C6 C7 C8 C9 . . . . 56.54(18) ?
C7 C8 C9 C5 . . . . -55.81(18) ?
C7 C8 C9 C10 . . . . 71.83(17) ?
C8 C9 C10 N2 . . . . -179.36(11) ?
C8 C9 C10 C15 . . . . 56.72(15) ?
C9 C10 C15 C14 . . . . 160.17(12) ?
C10 N2 C11 C4 . . . . -58.51(14) ?
C10 N2 C12 O1 . . . . -179.83(13) ?
C10 N2 C12 C13 . . . . -0.6(2) ?
C11 N2 C10 C9 . . . . 57.32(14) ?
C11 N2 C10 C15 . . . . -179.59(11) ?
C11 N2 C12 O1 . . . . -7.2(2) ?
C11 N2 C12 C13 . . . . 172.08(13) ?
C11 C4 C5 N1 . . . . 74.28(14) ?
C11 C4 C5 C9 . . . . -50.21(15) ?
C12 N2 C10 C9 . . . . -129.75(14) ?
C12 N2 C10 C15 . . . . -6.66(19) ?
C12 N2 C11 C4 . . . . 127.99(13) ?
C12 C13 C14 C15 . . . . 54.72(17) ?
C13 C14 C15 C10 . . . . -62.32(16) ?
C16 C17 C18 C19 . . . . 0.1(3) ?
C16 C21 C22 O3 . . . . 8.9(2) ?
C16 C21 C22 O4 . . . . -170.70(13) ?
C17 C16 C21 C20 . . . . 0.6(2) ?
C17 C16 C21 C22 . . . . -178.83(13) ?
C17 C18 C19 C20 . . . . 0.1(3) ?
C18 C19 C20 C21 . . . . 0.0(3) ?
C19 C20 C21 C16 . . . . -0.4(2) ?
C19 C20 C21 C22 . . . . 179.03(15) ?
C20 C21 C22 O3 . . . . -170.51(14) ?
C20 C21 C22 O4 . . . . 9.9(2) ?
C21 C16 C17 C18 . . . . -0.4(2) ?

_cod_database_fobs_code 2312619
